data_4029974
loop_
_publ_author_name
'Wang, Fuyao'
'Shen, Yongmiao'
'Hu, Huayou'
'Wang, Xiangshan'
'Wu, Hui'
'Liu, Yun'

_publ_section_title
;
 Copper(II)-Catalyzed Indolizines Formation Followed by Dehydrogenative
 Functionalization Cascade to Synthesize 1-Bromoindolizines.
;
_journal_issue 20
_journal_name_full 'The Journal of organic chemistry'
_journal_page_first 9556
_journal_page_last 9566
_journal_paper_doi 10.1021/jo501626b
_journal_volume 79
_journal_year 2014
_chemical_formula_sum 'C19 H12 Br N O'
_chemical_formula_weight 350.21
_chemical_name_systematic
; 
 ? 
;
_space_group_IT_number 14
_symmetry_space_group_name_Hall '-P 2yn'
_symmetry_space_group_name_H-M 'P 1 21/n 1'
_atom_sites_solution_hydrogens geom
_atom_sites_solution_primary direct
_atom_sites_solution_secondary difmap
_audit_creation_method SHELXL-97
_cell_angle_alpha 90.00
_cell_angle_beta 93.276(2)
_cell_angle_gamma 90.00
_cell_formula_units_Z 4
_cell_length_a 5.9141(2)
_cell_length_b 11.5887(3)
_cell_length_c 21.4526(6)
_cell_measurement_temperature 296(2)
_cell_volume 1467.89(7)
_computing_structure_refinement 'SHELXL-97 (Sheldrick, 1997)'
_computing_structure_solution 'SHELXS-97 (Sheldrick, 1990)'
_diffrn_ambient_temperature 296(2)
_diffrn_measured_fraction_theta_full 0.998
_diffrn_measured_fraction_theta_max 0.998
_diffrn_radiation_monochromator graphite
_diffrn_radiation_source 'fine-focus sealed tube'
_diffrn_radiation_type MoK\a
_diffrn_radiation_wavelength 0.71073
_diffrn_reflns_av_R_equivalents 0.0244
_diffrn_reflns_av_sigmaI/netI 0.0218
_diffrn_reflns_limit_h_max 7
_diffrn_reflns_limit_h_min -7
_diffrn_reflns_limit_k_max 13
_diffrn_reflns_limit_k_min -14
_diffrn_reflns_limit_l_max 26
_diffrn_reflns_limit_l_min -25
_diffrn_reflns_number 11448
_diffrn_reflns_theta_full 26.00
_diffrn_reflns_theta_max 26.00
_diffrn_reflns_theta_min 2.59
_exptl_absorpt_coefficient_mu 2.801
_exptl_absorpt_correction_T_max 0.6043
_exptl_absorpt_correction_T_min 0.4871
_exptl_crystal_density_diffrn 1.585
_exptl_crystal_density_method 'not measured'
_exptl_crystal_F_000 704
_exptl_crystal_size_max 0.30
_exptl_crystal_size_mid 0.20
_exptl_crystal_size_min 0.20
_refine_diff_density_max 0.304
_refine_diff_density_min -0.936
_refine_diff_density_rms 0.134
_refine_ls_extinction_method none
_refine_ls_goodness_of_fit_ref 1.113
_refine_ls_hydrogen_treatment mixed
_refine_ls_matrix_type full
_refine_ls_number_parameters 199
_refine_ls_number_reflns 2874
_refine_ls_number_restraints 0
_refine_ls_restrained_S_all 1.113
_refine_ls_R_factor_all 0.0429
_refine_ls_R_factor_gt 0.0342
_refine_ls_shift/su_max 0.002
_refine_ls_shift/su_mean 0.000
_refine_ls_structure_factor_coef Fsqd
_refine_ls_weighting_details 'calc w=1/[\s^2^(Fo^2^)+(0.0511P)^2^+0.4659P] where P=(Fo^2^+2Fc^2^)/3'
_refine_ls_weighting_scheme calc
_refine_ls_wR_factor_gt 0.0861
_refine_ls_wR_factor_ref 0.0909
_reflns_number_gt 2415
_reflns_number_total 2874
_reflns_threshold_expression >2sigma(I)
_cod_data_source_file jo501626b_si_002.cif
_cod_data_source_block a
_cod_depositor_comments 'Adding full bibliography for 4029974.cif.'
_cod_original_sg_symbol_H-M 'P 21/n'
_cod_database_code 4029974

loop_
_symmetry_equiv_pos_as_xyz
'x, y, z'
'-x+1/2, y+1/2, -z+1/2'
'-x, -y, -z'
'x-1/2, -y-1/2, z-1/2'

loop_
_atom_site_label
_atom_site_type_symbol
_atom_site_fract_x
_atom_site_fract_y
_atom_site_fract_z
_atom_site_U_iso_or_equiv
_atom_site_adp_type
_atom_site_occupancy
_atom_site_symmetry_multiplicity
_atom_site_calc_flag
_atom_site_refinement_flags
Br1 Br 0.19776(4) 0.60813(3) 0.774137(12) 0.05192(13) Uani 1 1 d .
N1 N 0.7079(3) 0.59145(15) 0.65625(9) 0.0303(4) Uani 1 1 d .
C10 C 0.4091(4) 0.5750(2) 0.71498(11) 0.0362(5) Uani 1 1 d .
C13 C 0.7450(4) 0.37709(18) 0.62898(11) 0.0323(5) Uani 1 1 d .
C14 C 0.6087(4) 0.27757(19) 0.60408(10) 0.0314(5) Uani 1 1 d .
O1 O 0.9513(3) 0.36990(15) 0.63499(10) 0.0474(5) Uani 1 1 d .
C12 C 0.6216(3) 0.47945(19) 0.64873(10) 0.0305(5) Uani 1 1 d .
C1 C 0.8804(4) 0.6486(2) 0.62569(10) 0.0330(5) Uani 1 1 d .
C2 C 0.9976(4) 0.5965(2) 0.57865(11) 0.0395(6) Uani 1 1 d .
H2 H 0.9573 0.5229 0.5647 0.047 Uiso 1 1 calc R
C11 C 0.4333(3) 0.4714(2) 0.68449(10) 0.0325(5) Uani 1 1 d .
H11 H 0.3399 0.4073 0.6873 0.039 Uiso 1 1 calc R
C9 C 0.5756(4) 0.6509(2) 0.69747(10) 0.0335(5) Uani 1 1 d .
C15 C 0.3996(4) 0.2925(2) 0.57168(11) 0.0373(5) Uani 1 1 d .
H15 H 0.3378 0.3660 0.5669 0.045 Uiso 1 1 calc R
C19 C 0.6979(4) 0.1670(2) 0.61082(11) 0.0407(5) Uani 1 1 d .
H19 H 0.8378 0.1561 0.6321 0.049 Uiso 1 1 calc R
C4 C 1.2329(5) 0.7648(3) 0.57208(13) 0.0540(7) Uani 1 1 d .
H4 H 1.3544 0.8021 0.5551 0.065 Uiso 1 1 calc R
C6 C 0.9313(4) 0.7626(2) 0.64354(11) 0.0399(5) Uani 1 1 d .
C7 C 0.7986(5) 0.8203(2) 0.68808(12) 0.0468(6) Uani 1 1 d .
H7 H 0.8336 0.8958 0.6996 0.056 Uiso 1 1 calc R
C16 C 0.2842(4) 0.1981(2) 0.54676(12) 0.0460(6) Uani 1 1 d .
H16 H 0.1454 0.2082 0.5248 0.055 Uiso 1 1 calc R
C8 C 0.6257(4) 0.7669(2) 0.71320(12) 0.0431(6) Uani 1 1 d .
H8 H 0.5383 0.8060 0.7410 0.052 Uiso 1 1 calc R
C3 C 1.1731(5) 0.6541(3) 0.55282(13) 0.0491(6) Uani 1 1 d .
H3 H 1.2525 0.6184 0.5220 0.059 Uiso 1 1 calc R
C17 C 0.3735(5) 0.0896(2) 0.55418(13) 0.0486(7) Uani 1 1 d .
H17 H 0.2942 0.0264 0.5375 0.058 Uiso 1 1 calc R
C5 C 1.1133(5) 0.8182(2) 0.61574(13) 0.0518(7) Uani 1 1 d .
H5 H 1.1518 0.8931 0.6277 0.062 Uiso 1 1 calc R
C18 C 0.5793(5) 0.0732(2) 0.58603(13) 0.0491(7) Uani 1 1 d .
H18 H 0.6386 -0.0008 0.5909 0.059 Uiso 1 1 calc R

loop_
_atom_site_aniso_label
_atom_site_aniso_U_11
_atom_site_aniso_U_22
_atom_site_aniso_U_33
_atom_site_aniso_U_23
_atom_site_aniso_U_13
_atom_site_aniso_U_12
Br1 0.04849(19) 0.0700(2) 0.03859(18) -0.00366(12) 0.01423(12) 0.01434(12)
N1 0.0311(9) 0.0310(9) 0.0289(9) -0.0031(7) 0.0022(7) -0.0022(7)
C10 0.0320(11) 0.0456(13) 0.0310(12) -0.0011(10) 0.0028(9) 0.0078(10)
C13 0.0303(12) 0.0332(12) 0.0339(12) 0.0016(9) 0.0062(9) -0.0002(9)
C14 0.0313(11) 0.0326(11) 0.0315(11) -0.0016(9) 0.0124(9) -0.0022(9)
O1 0.0258(8) 0.0455(10) 0.0711(13) 0.0003(9) 0.0047(8) 0.0005(7)
C12 0.0288(10) 0.0319(11) 0.0310(11) -0.0018(9) 0.0022(8) -0.0034(9)
C1 0.0338(11) 0.0343(12) 0.0304(11) 0.0056(9) -0.0025(9) -0.0053(9)
C2 0.0441(13) 0.0398(13) 0.0353(13) 0.0016(10) 0.0074(10) -0.0089(10)
C11 0.0257(10) 0.0383(12) 0.0337(12) -0.0008(9) 0.0029(8) -0.0007(9)
C9 0.0365(12) 0.0373(12) 0.0265(11) -0.0029(9) 0.0002(9) 0.0064(10)
C15 0.0330(11) 0.0354(12) 0.0441(13) -0.0020(10) 0.0073(10) 0.0009(10)
C19 0.0455(13) 0.0384(13) 0.0386(13) 0.0025(10) 0.0064(10) 0.0069(11)
C4 0.0529(16) 0.0581(17) 0.0511(16) 0.0148(13) 0.0040(13) -0.0204(14)
C6 0.0485(14) 0.0349(12) 0.0353(13) 0.0031(10) -0.0067(10) -0.0069(11)
C7 0.0639(17) 0.0330(13) 0.0421(14) -0.0045(11) -0.0100(12) -0.0047(12)
C16 0.0417(14) 0.0535(16) 0.0433(14) -0.0085(12) 0.0056(11) -0.0072(12)
C8 0.0528(15) 0.0407(13) 0.0352(13) -0.0089(11) -0.0032(11) 0.0073(12)
C3 0.0482(14) 0.0564(16) 0.0435(14) 0.0115(13) 0.0095(11) -0.0066(13)
C17 0.0638(18) 0.0412(15) 0.0420(15) -0.0085(11) 0.0130(13) -0.0172(13)
C5 0.0619(17) 0.0418(14) 0.0506(16) 0.0101(12) -0.0069(13) -0.0221(13)
C18 0.0723(19) 0.0281(12) 0.0479(16) 0.0003(11) 0.0107(13) 0.0023(12)

loop_
_atom_type_symbol
_atom_type_description
_atom_type_scat_dispersion_real
_atom_type_scat_dispersion_imag
_atom_type_scat_source
C C 0.0033 0.0016 'International Tables Vol C Tables 4.2.6.8 and 6.1.1.4'
H H 0.0000 0.0000 'International Tables Vol C Tables 4.2.6.8 and 6.1.1.4'
N N 0.0061 0.0033 'International Tables Vol C Tables 4.2.6.8 and 6.1.1.4'
O O 0.0106 0.0060 'International Tables Vol C Tables 4.2.6.8 and 6.1.1.4'
Br Br -0.2901 2.4595 'International Tables Vol C Tables 4.2.6.8 and 6.1.1.4'

loop_
_geom_angle_atom_site_label_1
_geom_angle_atom_site_label_2
_geom_angle_atom_site_label_3
_geom_angle
C9 N1 C12 108.48(18)
C9 N1 C1 120.64(19)
C12 N1 C1 130.59(19)
C11 C10 C9 109.3(2)
C11 C10 Br1 126.30(19)
C9 C10 Br1 124.37(18)
O1 C13 C12 122.3(2)
O1 C13 C14 120.1(2)
C12 C13 C14 117.51(18)
C19 C14 C15 119.1(2)
C19 C14 C13 118.8(2)
C15 C14 C13 122.0(2)
C11 C12 N1 107.24(19)
C11 C12 C13 122.1(2)
N1 C12 C13 126.76(18)
C2 C1 C6 119.9(2)
C2 C1 N1 122.4(2)
C6 C1 N1 117.7(2)
C3 C2 C1 119.9(2)
C10 C11 C12 108.1(2)
C10 C9 N1 106.9(2)
C10 C9 C8 132.9(2)
N1 C9 C8 120.2(2)
C16 C15 C14 120.0(2)
C18 C19 C14 120.2(2)
C5 C4 C3 119.6(3)
C1 C6 C5 118.0(2)
C1 C6 C7 120.2(2)
C5 C6 C7 121.8(2)
C8 C7 C6 120.9(2)
C17 C16 C15 120.2(3)
C7 C8 C9 120.0(2)
C2 C3 C4 121.0(3)
C16 C17 C18 120.6(2)
C4 C5 C6 121.6(3)
C17 C18 C19 119.8(2)

loop_
_geom_bond_atom_site_label_1
_geom_bond_atom_site_label_2
_geom_bond_distance
Br1 C10 1.872(2)
N1 C9 1.396(3)
N1 C12 1.401(3)
N1 C1 1.409(3)
C10 C11 1.378(3)
C10 C9 1.388(4)
C13 O1 1.223(3)
C13 C12 1.468(3)
C13 C14 1.489(3)
C14 C19 1.390(3)
C14 C15 1.394(3)
C12 C11 1.391(3)
C1 C2 1.394(3)
C1 C6 1.403(3)
C2 C3 1.377(3)
C9 C8 1.413(3)
C15 C16 1.380(3)
C19 C18 1.384(4)
C4 C5 1.355(4)
C4 C3 1.387(4)
C6 C5 1.415(4)
C6 C7 1.436(4)
C7 C8 1.335(4)
C16 C17 1.370(4)
C17 C18 1.374(4)
